data_4103836
loop_
_publ_author_name
'Vivian Wing-Wah Yam'
'Jason Ka-Wai Lee'
'Chi-Chiu Ko'
'Nianyong Zhu'

_publ_section_title
;
 Photochromic Diarylethene-Containing Ionic Liquids and N-Heterocyclic
 Carbenes
;
_journal_name_full 'Journal of the American Chemical Society'
_journal_page_first 912
_journal_page_last 913
_journal_paper_doi 10.1021/ja808791e
_journal_volume 131
_journal_year 2009
_chemical_formula_moiety 'C34 H40 I2 N4 Pd S4'
_chemical_formula_sum 'C34 H40 I2 N4 Pd S4'
_chemical_formula_weight 993.14
_chemical_name_systematic
;
 ?
;
_space_group_IT_number 2
_symmetry_cell_setting triclinic
_symmetry_space_group_name_Hall '-P 1'
_symmetry_space_group_name_H-M 'P -1'
_atom_sites_solution_hydrogens geom
_atom_sites_solution_primary direct
_atom_sites_solution_secondary difmap
_audit_creation_method SHELXL-97
_cell_angle_alpha 103.03(3)
_cell_angle_beta 91.32(3)
_cell_angle_gamma 103.46(3)
_cell_formula_units_Z 1
_cell_length_a 7.9510(16)
_cell_length_b 11.154(2)
_cell_length_c 11.492(2)
_cell_measurement_reflns_used 0
_cell_measurement_temperature 263(2)
_cell_measurement_theta_max 0
_cell_measurement_theta_min 0
_cell_volume 962.6(4)
_computing_molecular_graphics 'Ortep-3 for Windows (Farrugia, 1997)'
_computing_publication_material 'WinGX publication routines (Farrugia, 1999)'
_computing_structure_refinement 'SHELXL-97 (Sheldrick, 1997)'
_computing_structure_solution 'SHELXS-97 (Sheldrick, 1997)'
_diffrn_ambient_temperature 263(2)
_diffrn_measured_fraction_theta_full 0.859
_diffrn_measured_fraction_theta_max 0.859
_diffrn_radiation_monochromator graphite
_diffrn_radiation_source 'fine-focus sealed tube'
_diffrn_radiation_type MoK\a
_diffrn_radiation_wavelength 0.71073
_diffrn_reflns_av_R_equivalents 0.0311
_diffrn_reflns_av_sigmaI/netI 0.0751
_diffrn_reflns_limit_h_max 9
_diffrn_reflns_limit_h_min -9
_diffrn_reflns_limit_k_max 12
_diffrn_reflns_limit_k_min -12
_diffrn_reflns_limit_l_max 13
_diffrn_reflns_limit_l_min -13
_diffrn_reflns_number 5372
_diffrn_reflns_theta_full 25.44
_diffrn_reflns_theta_max 25.44
_diffrn_reflns_theta_min 1.82
_exptl_absorpt_coefficient_mu 2.331
_exptl_absorpt_correction_type none
_exptl_crystal_colour yellow
_exptl_crystal_density_diffrn 1.713
_exptl_crystal_density_method 'not measured'
_exptl_crystal_description prism
_exptl_crystal_F_000 488
_exptl_crystal_size_max 0.5
_exptl_crystal_size_mid 0.3
_exptl_crystal_size_min 0.12
_refine_diff_density_max 0.552
_refine_diff_density_min -0.852
_refine_diff_density_rms 0.121
_refine_ls_extinction_method none
_refine_ls_goodness_of_fit_ref 0.998
_refine_ls_hydrogen_treatment ride-on
_refine_ls_matrix_type full
_refine_ls_number_parameters 205
_refine_ls_number_reflns 3068
_refine_ls_number_restraints 0
_refine_ls_restrained_S_all 0.998
_refine_ls_R_factor_all 0.0399
_refine_ls_R_factor_gt 0.0334
_refine_ls_shift/su_max 0.000
_refine_ls_shift/su_mean 0.000
_refine_ls_structure_factor_coef Fsqd
_refine_ls_weighting_details 'calc w=1/[\s^2^(Fo^2^)+(0.0356P)^2^+0.0000P] where P=(Fo^2^+2Fc^2^)/3'
_refine_ls_weighting_scheme calc
_refine_ls_wR_factor_gt 0.0942
_refine_ls_wR_factor_ref 0.0958
_reflns_number_gt 2455
_reflns_number_total 3068
_reflns_threshold_expression >2sigma(I)
_cod_data_source_file ja808791e_si_006.cif
_cod_data_source_block complex_5
_cod_original_cell_volume 962.6(3)
_cod_database_code 4103836

loop_
_symmetry_equiv_pos_as_xyz
'x, y, z'
'-x, -y, -z'

loop_
_atom_site_label
_atom_site_type_symbol
_atom_site_fract_x
_atom_site_fract_y
_atom_site_fract_z
_atom_site_U_iso_or_equiv
_atom_site_adp_type
_atom_site_occupancy
_atom_site_symmetry_multiplicity
_atom_site_calc_flag
_atom_site_refinement_flags
Pd1 Pd 0.0000 0.0000 0.0000 0.02432(15) Uani 1 2 d S
I1 I -0.25992(4) -0.11167(3) -0.15816(3) 0.04453(15) Uani 1 1 d .
S1 S 0.31630(19) 0.62874(12) -0.24823(14) 0.0484(4) Uani 1 1 d .
S2 S 0.61058(18) 0.21257(13) -0.49670(13) 0.0436(3) Uani 1 1 d .
N1 N 0.0978(5) 0.2332(3) -0.1063(3) 0.0287(9) Uani 1 1 d .
N2 N 0.2324(5) 0.0910(3) -0.1820(3) 0.0276(9) Uani 1 1 d .
C1 C 0.1125(6) 0.1144(4) -0.1046(4) 0.0277(10) Uani 1 1 d .
C2 C 0.2110(6) 0.2848(4) -0.1837(4) 0.0269(10) Uani 1 1 d .
C3 C 0.2970(6) 0.1950(4) -0.2322(4) 0.0279(10) Uani 1 1 d .
C4 C -0.0125(7) 0.2978(5) -0.0302(5) 0.0425(13) Uani 1 1 d .
H4A H -0.0047 0.3797 -0.0461 0.064 Uiso 1 1 calc R
H4B H 0.0246 0.3079 0.0523 0.064 Uiso 1 1 calc R
H4C H -0.1304 0.2485 -0.0462 0.064 Uiso 1 1 calc R
C5 C 0.2785(7) -0.0301(4) -0.2087(5) 0.0445(14) Uani 1 1 d .
H5A H 0.3650 -0.0290 -0.2656 0.067 Uiso 1 1 calc R
H5B H 0.1773 -0.0965 -0.2417 0.067 Uiso 1 1 calc R
H5C H 0.3237 -0.0449 -0.1364 0.067 Uiso 1 1 calc R
C6 C 0.5451(7) 0.5098(6) -0.1572(6) 0.0575(17) Uani 1 1 d .
H6A H 0.6180 0.5908 -0.1595 0.086 Uiso 1 1 calc R
H6B H 0.5845 0.4437 -0.2098 0.086 Uiso 1 1 calc R
H6C H 0.5502 0.4985 -0.0769 0.086 Uiso 1 1 calc R
C7 C 0.3626(7) 0.5038(5) -0.1966(5) 0.0379(12) Uani 1 1 d .
C8 C 0.2164(6) 0.4089(4) -0.2081(4) 0.0290(11) Uani 1 1 d .
C9 C 0.0675(7) 0.4382(4) -0.2562(4) 0.0345(12) Uani 1 1 d .
H9 H -0.0426 0.3836 -0.2671 0.041 Uiso 1 1 calc R
C10 C 0.1011(7) 0.5528(5) -0.2847(5) 0.0392(12) Uani 1 1 d .
C11 C -0.0195(8) 0.6117(5) -0.3414(6) 0.0537(16) Uani 1 1 d .
H11A H 0.0422 0.6937 -0.3501 0.081 Uiso 1 1 calc R
H11B H -0.1134 0.6208 -0.2917 0.081 Uiso 1 1 calc R
H11C H -0.0649 0.5585 -0.4188 0.081 Uiso 1 1 calc R
C12 C 0.3038(7) 0.2901(6) -0.4773(5) 0.0487(14) Uani 1 1 d .
H12A H 0.3463 0.3104 -0.5497 0.073 Uiso 1 1 calc R
H12B H 0.2909 0.3658 -0.4226 0.073 Uiso 1 1 calc R
H12C H 0.1934 0.2296 -0.4955 0.073 Uiso 1 1 calc R
C13 C 0.4298(7) 0.2346(4) -0.4209(4) 0.0343(11) Uani 1 1 d .
C14 C 0.4316(6) 0.1945(4) -0.3180(4) 0.0303(11) Uani 1 1 d .
C15 C 0.5806(6) 0.1453(4) -0.3014(5) 0.0349(12) Uani 1 1 d .
H15 H 0.6013 0.1149 -0.2348 0.042 Uiso 1 1 calc R
C16 C 0.6869(6) 0.1472(5) -0.3903(5) 0.0385(12) Uani 1 1 d .
C17 C 0.8456(7) 0.0941(5) -0.4101(6) 0.0489(14) Uani 1 1 d .
H17A H 0.8909 0.1075 -0.4841 0.073 Uiso 1 1 calc R
H17B H 0.8141 0.0048 -0.4136 0.073 Uiso 1 1 calc R
H17C H 0.9324 0.1362 -0.3451 0.073 Uiso 1 1 calc R

loop_
_atom_site_aniso_label
_atom_site_aniso_U_11
_atom_site_aniso_U_22
_atom_site_aniso_U_33
_atom_site_aniso_U_23
_atom_site_aniso_U_13
_atom_site_aniso_U_12
Pd1 0.0243(3) 0.0239(3) 0.0280(3) 0.0124(2) 0.0084(2) 0.00555(19)
I1 0.0392(2) 0.0433(2) 0.0486(3) 0.01335(17) -0.00758(17) 0.00382(16)
S1 0.0516(9) 0.0329(7) 0.0645(10) 0.0272(7) 0.0014(8) 0.0028(6)
S2 0.0441(8) 0.0553(9) 0.0397(8) 0.0219(6) 0.0213(7) 0.0164(6)
N1 0.031(2) 0.025(2) 0.034(2) 0.0110(16) 0.0112(18) 0.0098(16)
N2 0.029(2) 0.026(2) 0.033(2) 0.0129(16) 0.0118(18) 0.0088(16)
C1 0.030(3) 0.025(2) 0.030(3) 0.0124(19) 0.006(2) 0.0047(19)
C2 0.027(3) 0.032(3) 0.025(3) 0.0132(19) 0.007(2) 0.0067(19)
C3 0.028(3) 0.030(2) 0.029(3) 0.0144(19) 0.007(2) 0.0049(19)
C4 0.051(4) 0.038(3) 0.046(3) 0.014(2) 0.024(3) 0.018(2)
C5 0.053(4) 0.034(3) 0.058(4) 0.020(2) 0.031(3) 0.021(2)
C6 0.037(3) 0.059(4) 0.081(5) 0.039(3) -0.007(3) 0.001(3)
C7 0.040(3) 0.036(3) 0.043(3) 0.022(2) 0.003(3) 0.009(2)
C8 0.038(3) 0.022(2) 0.031(3) 0.0113(19) 0.013(2) 0.009(2)
C9 0.035(3) 0.030(3) 0.040(3) 0.012(2) 0.011(2) 0.008(2)
C10 0.047(3) 0.032(3) 0.044(3) 0.013(2) 0.009(3) 0.016(2)
C11 0.063(4) 0.045(3) 0.067(4) 0.027(3) 0.005(3) 0.028(3)
C12 0.049(4) 0.066(4) 0.044(3) 0.027(3) 0.012(3) 0.025(3)
C13 0.037(3) 0.037(3) 0.031(3) 0.012(2) 0.013(2) 0.010(2)
C14 0.031(3) 0.031(2) 0.031(3) 0.013(2) 0.009(2) 0.0061(19)
C15 0.030(3) 0.041(3) 0.040(3) 0.017(2) 0.010(2) 0.011(2)
C16 0.031(3) 0.043(3) 0.045(3) 0.015(2) 0.011(2) 0.012(2)
C17 0.035(3) 0.053(3) 0.062(4) 0.017(3) 0.014(3) 0.014(3)

loop_
_atom_type_symbol
_atom_type_description
_atom_type_scat_dispersion_real
_atom_type_scat_dispersion_imag
_atom_type_scat_source
Pd Pd -0.9988 1.0072 'International Tables Vol C Tables 4.2.6.8 and 6.1.1.4'
I I -0.4742 1.8119 'International Tables Vol C Tables 4.2.6.8 and 6.1.1.4'
S S 0.1246 0.1234 'International Tables Vol C Tables 4.2.6.8 and 6.1.1.4'
N N 0.0061 0.0033 'International Tables Vol C Tables 4.2.6.8 and 6.1.1.4'
C C 0.0033 0.0016 'International Tables Vol C Tables 4.2.6.8 and 6.1.1.4'
H H 0.0000 0.0000 'International Tables Vol C Tables 4.2.6.8 and 6.1.1.4'

loop_
_geom_angle_atom_site_label_1
_geom_angle_atom_site_label_2
_geom_angle_atom_site_label_3
_geom_angle
_geom_angle_site_symmetry_1
_geom_angle_site_symmetry_3
C1 Pd1 C1 180.0(2) . 2
C1 Pd1 I1 87.65(13) . 2
C1 Pd1 I1 92.35(13) 2 2
C1 Pd1 I1 92.35(13) . .
C1 Pd1 I1 87.65(13) 2 .
I1 Pd1 I1 180.000(17) 2 .
C10 S1 C7 93.3(2) . .
C16 S2 C13 93.1(2) . .
C1 N1 C2 110.9(4) . .
C1 N1 C4 122.9(4) . .
C2 N1 C4 126.0(4) . .
C1 N2 C3 111.5(3) . .
C1 N2 C5 121.5(4) . .
C3 N2 C5 127.0(4) . .
N2 C1 N1 105.1(4) . .
N2 C1 Pd1 125.7(3) . .
N1 C1 Pd1 129.0(3) . .
C3 C2 N1 106.7(4) . .
C3 C2 C8 130.4(4) . .
N1 C2 C8 122.7(4) . .
C2 C3 N2 105.8(4) . .
C2 C3 C14 131.9(4) . .
N2 C3 C14 122.3(4) . .
C8 C7 C6 130.4(4) . .
C8 C7 S1 109.7(4) . .
C6 C7 S1 119.7(4) . .
C7 C8 C9 113.0(4) . .
C7 C8 C2 124.4(4) . .
C9 C8 C2 122.4(4) . .
C10 C9 C8 114.1(5) . .
C9 C10 C11 128.9(5) . .
C9 C10 S1 109.8(4) . .
C11 C10 S1 121.3(4) . .
C14 C13 C12 132.2(5) . .
C14 C13 S2 110.1(4) . .
C12 C13 S2 117.6(4) . .
C13 C14 C15 112.4(4) . .
C13 C14 C3 125.7(4) . .
C15 C14 C3 121.9(4) . .
C16 C15 C14 114.2(4) . .
C15 C16 C17 129.6(5) . .
C15 C16 S2 110.1(4) . .
C17 C16 S2 120.2(4) . .

loop_
_geom_bond_atom_site_label_1
_geom_bond_atom_site_label_2
_geom_bond_distance
_geom_bond_site_symmetry_2
Pd1 C1 2.020(4) .
Pd1 C1 2.020(4) 2
Pd1 I1 2.5950(11) 2
Pd1 I1 2.5950(11) .
S1 C10 1.719(6) .
S1 C7 1.741(5) .
S2 C16 1.723(5) .
S2 C13 1.735(5) .
N1 C1 1.362(5) .
N1 C2 1.399(6) .
N1 C4 1.449(6) .
N2 C1 1.349(6) .
N2 C3 1.407(5) .
N2 C5 1.449(5) .
C2 C3 1.366(6) .
C2 C8 1.465(6) .
C3 C14 1.472(6) .
C6 C7 1.492(7) .
C7 C8 1.359(7) .
C8 C9 1.430(7) .
C9 C10 1.359(6) .
C10 C11 1.494(7) .
C12 C13 1.499(7) .
C13 C14 1.356(6) .
C14 C15 1.442(6) .
C15 C16 1.342(7) .
C16 C17 1.515(7) .
